data_2202443
loop_
_publ_author_name
'Cooper, Richard I.'
'Edwards, Alison, A.'
'Fleet, George W. J.'
'Watkin, David J.'

_publ_section_title
;Isopropyl
 6-amino-2,5-anhydro-3,6-dideoxy-6-<i>N</i>-(2,5-anhydro-6-azido-3,6-dideoxy-<small>L</small>-<i>arabino</i>-hexonyl)-<small>L</small>-<i>arabino</i>-hexonate
;
_journal_issue 11
_journal_name_full 'Acta Crystallographica Section E'
_journal_page_first o1712
_journal_page_last o1714
_journal_paper_doi 10.1107/S1600536803022451
_journal_volume 59
_journal_year 2003
_chemical_formula_iupac 'C15 H24 N4 O7'
_chemical_formula_moiety 'C15 H24 N4 O7'
_chemical_formula_sum 'C15 H24 N4 O7'
_chemical_formula_weight 372.38
_chemical_name_systematic
;
isopropyl 6-amino-2,5-anhydro-3,6-dideoxy-6-N-(2,5-anhydro-6-
azido-3,6-dideoxy-L-arabino-hexonyl)-L-arabino-hexonate
;
_space_group_IT_number 4
_symmetry_cell_setting monoclinic
_symmetry_space_group_name_Hall 'P 2yb'
_symmetry_space_group_name_H-M 'P 1 21 1'
_atom_sites_solution_hydrogens geom
_atom_sites_solution_primary direct
_cell_angle_alpha 90
_cell_angle_beta 92.0137(14)
_cell_angle_gamma 90
_cell_formula_units_Z 2
_cell_length_a 9.7238(3)
_cell_length_b 5.6312(2)
_cell_length_c 16.2836(5)
_cell_measurement_reflns_used 1985
_cell_measurement_temperature 190
_cell_measurement_theta_max 27
_cell_measurement_theta_min 5
_cell_volume 891.08(5)
_computing_cell_refinement DENZO/SCALEPACK
_computing_data_collection 'COLLECT (Nonius, 1997)'
_computing_data_reduction 'DENZO/SCALEPACK (Otwinowski & Minor, 1997'
_computing_molecular_graphics 'CAMERON (Watkin et al., 1996)'
_computing_publication_material CRYSTALS
_computing_structure_refinement 'CRYSTALS (Watkin et al., 2001)'
_computing_structure_solution 'SIR92 (Altomare et al., 1994)'
_diffrn_ambient_temperature 190
_diffrn_measured_fraction_theta_full 0.988
_diffrn_measured_fraction_theta_max 0.974
_diffrn_measurement_device_type 'Nonius KappaCCD'
_diffrn_measurement_method \w
_diffrn_radiation_monochromator graphite
_diffrn_radiation_type MoK\a
_diffrn_radiation_wavelength 0.71073
_diffrn_reflns_av_R_equivalents 0.02
_diffrn_reflns_limit_h_max 12
_diffrn_reflns_limit_h_min -12
_diffrn_reflns_limit_k_max 7
_diffrn_reflns_limit_k_min -7
_diffrn_reflns_limit_l_max 21
_diffrn_reflns_limit_l_min -21
_diffrn_reflns_number 3754
_diffrn_reflns_theta_full 26.098
_diffrn_reflns_theta_max 27.472
_diffrn_reflns_theta_min 5.219
_diffrn_standards_number 0
_exptl_absorpt_coefficient_mu 0.111
_exptl_absorpt_correction_T_max 0.99
_exptl_absorpt_correction_T_min 0.5
_exptl_absorpt_correction_type multi-scan
_exptl_absorpt_process_details '(DENZO/SCALEPACK; Otwinowski & Minor, 1997)'
_exptl_crystal_colour colourless
_exptl_crystal_density_diffrn 1.388
_exptl_crystal_density_method 'not measured'
_exptl_crystal_description plate
_exptl_crystal_F_000 396.000
_exptl_crystal_size_max 12.30
_exptl_crystal_size_mid 0.02
_exptl_crystal_size_min 0.01
_refine_diff_density_max 0.51
_refine_diff_density_min -0.41
_refine_ls_extinction_method None
_refine_ls_goodness_of_fit_ref 0.9472
_refine_ls_hydrogen_treatment mixed
_refine_ls_matrix_type full
_refine_ls_number_parameters 244
_refine_ls_number_reflns 2204
_refine_ls_number_restraints 1
_refine_ls_R_factor_all 0.0542
_refine_ls_R_factor_gt 0.0542
_refine_ls_shift/su_max 0.000954
_refine_ls_structure_factor_coef Fsqd
_refine_ls_weighting_details 'w = 1/[\s^2^(F^2^)+(0.0472P)^2^+0.453P], where P = (2max(Fo^2^,0)+Fc^2^)/3'
_refine_ls_weighting_scheme calc
_refine_ls_wR_factor_all 0.1059
_refine_ls_wR_factor_gt 0.1059
_refine_ls_wR_factor_ref 0.1059
_reflns_number_gt 2204
_reflns_number_total 2204
_reflns_threshold_expression I>-10\s(I)
_cod_data_source_file cf6285.cif
_cod_data_source_block I
_cod_depositor_comments
;
The following automatic conversions were performed:
'_symmetry_cell_setting' value 'Monoclinic' changed to 'monoclinic'
according to '/home/saulius/struct/CIF-dictionaries/cif_core.dic'
dictionary named 'cif_core.dic' version 2.4.1 from 2010-06-29.

Automatic conversion script
Id: cif_fix_enum 1527 2010-12-29 10:47:43Z saulius 

The following automatic conversions were performed:

'_symmetry_cell_setting' value 'Monoclinic' changed to 'monoclinic'
according to /home/saulius/struct/CIF-dictionaries/cif_core.dic
dictionary named 'cif_core.dic' version 2.4.1 from 2010-06-29.

Automatic conversion script
Id: cif_fix_values 1715 2011-07-08 13:25:40Z adriana 
;
_cod_original_sg_symbol_H-M 'P 21'
_cod_database_code 2202443
_cod_database_fobs_code 2202443

loop_
_symmetry_equiv_pos_as_xyz
x,y,z
-x,y+1/2,-z

loop_
_atom_site_label
_atom_site_fract_x
_atom_site_fract_y
_atom_site_fract_z
_atom_site_U_iso_or_equiv
_atom_site_adp_type
_atom_site_refinement_flags
_atom_site_occupancy
_atom_site_type_symbol
N1 0.7869(4) 0.6875(7) 1.4509(2) 0.0648 Uani . 1.0000 N
N2 0.8679(3) 0.5564(6) 1.43180(14) 0.0437 Uani . 1.0000 N
N3 0.9659(3) 0.4331(6) 1.41502(16) 0.0488 Uani . 1.0000 N
C4 0.9289(3) 0.2011(7) 1.37722(18) 0.0396 Uani . 1.0000 C
C5 0.9001(3) 0.2205(6) 1.28524(16) 0.0313 Uani . 1.0000 C
O6 0.7937(2) 0.3929(4) 1.26945(11) 0.0335 Uani . 1.0000 O
C7 0.6763(3) 0.2819(6) 1.22909(16) 0.0294 Uani . 1.0000 C
C8 0.6629(3) 0.3389(5) 1.13810(16) 0.0272 Uani . 1.0000 C
N9 0.7566(2) 0.4861(5) 1.10799(13) 0.0292 Uani . 1.0000 N
C10 0.7451(3) 0.5813(6) 1.02492(15) 0.0304 Uani . 1.0000 C
C11 0.8231(3) 0.4371(5) 0.96212(15) 0.0263 Uani . 1.0000 C
O12 0.80336(19) 0.5540(4) 0.88280(10) 0.0283 Uani . 1.0000 O
C13 0.6931(3) 0.4391(6) 0.83712(15) 0.0281 Uani . 1.0000 C
C14 0.7458(3) 0.3541(6) 0.75626(16) 0.0295 Uani . 1.0000 C
O15 0.64492(19) 0.2535(6) 0.71156(12) 0.0482 Uani . 1.0000 O
C16 0.6840(4) 0.1374(8) 0.6346(2) 0.0494 Uani . 1.0000 C
C17 0.6905(7) -0.1120(10) 0.6489(3) 0.1037 Uani . 1.0000 C
C18 0.5769(8) 0.2126(13) 0.5716(3) 0.1270 Uani . 1.0000 C
O19 0.8610(2) 0.3760(5) 0.73379(12) 0.0434 Uani . 1.0000 O
C20 0.6441(3) 0.2354(6) 0.89128(16) 0.0336 Uani . 1.0000 C
C21 0.7685(3) 0.1897(5) 0.94767(16) 0.0294 Uani . 1.0000 C
O22 0.8731(2) 0.0606(4) 0.90686(14) 0.0388 Uani . 1.0000 O
O23 0.56542(19) 0.2547(5) 1.09749(12) 0.0372 Uani . 1.0000 O
C24 0.6935(3) 0.0168(6) 1.24604(17) 0.0314 Uani . 1.0000 C
C25 0.8494(3) -0.0147(6) 1.24915(16) 0.0289 Uani . 1.0000 C
O26 0.8910(2) -0.0483(5) 1.16649(11) 0.0347 Uani . 1.0000 O
H41 1.0059 0.0859 1.38742 0.0389 Uiso R 1.0000 H
H42 0.8438 0.1412 1.40331 0.0389 Uiso R 1.0000 H
H51 0.9881 0.2663 1.25914 0.0348 Uiso R 1.0000 H
H71 0.5885 0.3444 1.25121 0.0329 Uiso R 1.0000 H
H91 0.820(4) 0.543(8) 1.141(2) 0.0500 Uiso . 1.0000 H
H101 0.7828 0.7465 1.02549 0.0331 Uiso R 1.0000 H
H102 0.6454 0.5850 1.00757 0.0331 Uiso R 1.0000 H
H111 0.9202 0.4271 0.98419 0.0300 Uiso R 1.0000 H
H131 0.6139 0.5475 0.82376 0.0317 Uiso R 1.0000 H
H161 0.7748 0.1877 0.6131 0.0564 Uiso R 1.0000 H
H171 0.7162 -0.198 0.5980 0.1082 Uiso R 1.0000 H
H172 0.7627 -0.140 0.6929 0.1082 Uiso R 1.0000 H
H173 0.5997 -0.172 0.6675 0.1082 Uiso R 1.0000 H
H181 0.5990 0.1369 0.5182 0.1274 Uiso R 1.0000 H
H182 0.5753 0.3891 0.5650 0.1274 Uiso R 1.0000 H
H183 0.4846 0.1566 0.5891 0.1274 Uiso R 1.0000 H
H201 0.5627 0.2852 0.92323 0.0352 Uiso R 1.0000 H
H202 0.6197 0.0916 0.85799 0.0352 Uiso R 1.0000 H
H211 0.7448 0.0972 0.99755 0.0292 Uiso R 1.0000 H
H221 0.846(4) -0.066(9) 0.894(2) 0.0500 Uiso . 1.0000 H
H241 0.6513 -0.0293 1.29882 0.0327 Uiso R 1.0000 H
H242 0.6510 -0.0790 1.20025 0.0327 Uiso R 1.0000 H
H251 0.8849 -0.1511 1.28287 0.0326 Uiso R 1.0000 H
H261 0.978(4) -0.056(8) 1.170(2) 0.0500 Uiso . 1.0000 H

loop_
_atom_site_aniso_label
_atom_site_aniso_U_11
_atom_site_aniso_U_22
_atom_site_aniso_U_33
_atom_site_aniso_U_12
_atom_site_aniso_U_13
_atom_site_aniso_U_23
N1 0.079(2) 0.055(2) 0.0609(19) 0.005(2) 0.0149(17) -0.0162(19)
N2 0.0605(17) 0.0453(18) 0.0254(11) -0.0068(16) 0.0017(11) -0.0054(14)
N3 0.0494(15) 0.055(2) 0.0413(14) 0.0020(16) -0.0054(12) -0.0161(16)
C4 0.0454(16) 0.041(2) 0.0322(14) 0.0037(15) -0.0065(13) -0.0049(15)
C5 0.0341(14) 0.0315(17) 0.0285(13) -0.0002(13) 0.0033(11) -0.0038(13)
O6 0.0438(11) 0.0263(11) 0.0302(9) 0.0016(9) -0.0022(8) -0.0033(9)
C7 0.0286(13) 0.0311(16) 0.0289(13) 0.0014(13) 0.0050(10) -0.0013(13)
C8 0.0274(12) 0.0231(15) 0.0311(13) 0.0040(12) 0.0020(10) -0.0013(12)
N9 0.0364(12) 0.0257(13) 0.0250(10) -0.0044(11) -0.0012(9) 0.0006(11)
C10 0.0448(15) 0.0203(14) 0.0262(12) 0.0017(13) 0.0026(11) 0.0019(12)
C11 0.0344(13) 0.0211(14) 0.0231(12) 0.0013(12) -0.0020(10) 0.0048(12)
O12 0.0360(10) 0.0230(10) 0.0248(8) -0.0057(9) -0.0018(7) 0.0026(9)
C13 0.0256(12) 0.0293(16) 0.0293(12) -0.0011(12) -0.0020(10) 0.0002(13)
C14 0.0281(13) 0.0324(16) 0.0278(12) 0.0011(13) -0.0030(10) 0.0032(13)
O15 0.0290(10) 0.084(2) 0.0310(10) -0.0055(13) -0.0025(8) -0.0187(13)
C16 0.0447(18) 0.075(3) 0.0286(15) -0.0109(19) 0.0036(13) -0.0156(17)
C17 0.176(6) 0.068(4) 0.072(3) 0.043(4) 0.056(3) -0.003(3)
C18 0.216(7) 0.107(5) 0.054(3) 0.069(6) -0.054(3) -0.031(3)
O19 0.0340(10) 0.0583(16) 0.0390(10) -0.0136(11) 0.0081(8) -0.0092(12)
C20 0.0341(14) 0.0351(17) 0.0319(13) -0.0096(14) 0.0030(11) -0.0046(14)
C21 0.0394(15) 0.0207(14) 0.0287(13) 0.0032(12) 0.0080(11) 0.0017(12)
O22 0.0518(13) 0.0227(11) 0.0426(11) 0.0034(11) 0.0130(10) -0.0035(11)
O23 0.0300(10) 0.0418(14) 0.0390(10) -0.0040(10) -0.0040(8) 0.0028(11)
C24 0.0319(14) 0.0300(17) 0.0324(13) -0.0029(13) 0.0044(11) 0.0049(13)
C25 0.0305(13) 0.0268(15) 0.0295(13) 0.0027(12) 0.0010(10) -0.0027(13)
O26 0.0310(9) 0.0449(14) 0.0281(9) 0.0030(10) 0.0012(7) -0.0080(10)

loop_
_atom_type_symbol
_atom_type_scat_dispersion_real
_atom_type_scat_dispersion_imag
_atom_type_scat_source
'C   ' 0.0033 0.0016 International_Tables_Vol_IV_Table_2.2B
'H   ' 0.0000 0.0000 International_Tables_Vol_IV_Table_2.2B
'N   ' 0.0061 0.0033 International_Tables_Vol_IV_Table_2.2B
'O   ' 0.0106 0.0060 International_Tables_Vol_IV_Table_2.2B

loop_
_geom_angle_atom_site_label_1
_geom_angle_atom_site_label_2
_geom_angle_atom_site_label_3
_geom_angle
_geom_angle_publ_flag
N3 N2 N1 172.6(4) yes
C4 N3 N2 114.5(3) yes
H42 C4 H41 109.6 no
H42 C4 C5 108.4 no
H41 C4 C5 108.7 no
H42 C4 N3 108.2 no
H41 C4 N3 109.5 no
C5 C4 N3 112.3(3) yes
H51 C5 C25 109.2 no
H51 C5 O6 111.8 no
C25 C5 O6 107.3(2) yes
H51 C5 C4 107.8 no
C25 C5 C4 111.3(3) yes
O6 C5 C4 109.4(2) yes
C7 O6 C5 110.1(2) yes
H71 C7 C24 111.6 no
H71 C7 C8 103.4 no
C24 C7 C8 112.9(2) yes
H71 C7 O6 110.8 no
C24 C7 O6 105.2(2) yes
C8 C7 O6 113.1(2) yes
O23 C8 N9 124.3(2) yes
O23 C8 C7 118.7(2) yes
N9 C8 C7 117.0(2) yes
H91 N9 C10 118(3) no
H91 N9 C8 119(3) no
C10 N9 C8 122.6(2) yes
H102 C10 H101 109.5 no
H102 C10 C11 108.7 no
H101 C10 C11 108.1 no
H102 C10 N9 108.1 no
H101 C10 N9 108.5 no
C11 C10 N9 113.8(2) yes
H111 C11 C21 109.1 no
H111 C11 O12 116.0 no
C21 C11 O12 104.2(2) yes
H111 C11 C10 105.9 no
C21 C11 C10 114.6(2) yes
O12 C11 C10 107.5(2) yes
C13 O12 C11 109.2(2) yes
H131 C13 C20 109.2 no
H131 C13 C14 106.7 no
C20 C13 C14 112.8(3) yes
H131 C13 O12 113.1 no
C20 C13 O12 106.3(2) yes
C14 C13 O12 108.9(2) yes
O19 C14 O15 123.9(3) yes
O19 C14 C13 125.8(3) yes
O15 C14 C13 110.3(2) yes
C16 O15 C14 116.6(2) yes
H161 C16 C18 106.3 no
H161 C16 C17 107.5 no
C18 C16 C17 114.6(5) yes
H161 C16 O15 115.3 no
C18 C16 O15 105.2(3) yes
C17 C16 O15 108.0(4) yes
H173 C17 H172 109.6 no
H173 C17 H171 109.6 no
H172 C17 H171 109.2 no
H173 C17 C16 110.2 no
H172 C17 C16 107.4 no
H171 C17 C16 110.7 no
H183 C18 H182 109.4 no
H183 C18 H181 109.6 no
H182 C18 H181 109.5 no
H183 C18 C16 108.9 no
H182 C18 C16 111.3 no
H181 C18 C16 108.1 no
H202 C20 H201 109.4 no
H202 C20 C21 111.1 no
H201 C20 C21 111.2 no
H202 C20 C13 111.6 no
H201 C20 C13 110.9 no
C21 C20 C13 102.6(2) yes
H211 C21 O22 107.5 no
H211 C21 C11 116.5 no
O22 C21 C11 106.9(2) yes
H211 C21 C20 112.3 no
O22 C21 C20 111.7(2) yes
C11 C21 C20 102.0(2) yes
H221 O22 C21 110(3) no
H242 C24 H241 109.3 no
H242 C24 C25 110.3 no
H241 C24 C25 112.3 no
H242 C24 C7 110.7 no
H241 C24 C7 111.3 no
C25 C24 C7 102.8(2) yes
H251 C25 O26 108.2 no
H251 C25 C5 110.8 no
O26 C25 C5 112.3(2) yes
H251 C25 C24 115.6 no
O26 C25 C24 107.3(2) yes
C5 C25 C24 102.7(2) yes
H261 O26 C25 105(2) no

loop_
_geom_bond_atom_site_label_1
_geom_bond_atom_site_label_2
_geom_bond_site_symmetry_1
_geom_bond_site_symmetry_2
_geom_bond_distance
_geom_bond_publ_flag
N1 N2 . . 1.131(4) yes
N2 N3 . . 1.218(4) yes
N3 C4 . . 1.483(5) yes
C4 H42 . . 1.002 no
C4 H41 . . 1.000 no
C4 C5 . . 1.518(4) yes
C5 H51 . . 1.002 no
C5 C25 . . 1.524(4) yes
C5 O6 . . 1.436(4) yes
O6 C7 . . 1.440(3) yes
C7 H71 . . 1.002 no
C7 C24 . . 1.527(5) yes
C7 C8 . . 1.517(4) yes
C8 O23 . . 1.232(3) yes
C8 N9 . . 1.337(4) yes
N9 H91 . . 0.86(4) no
N9 C10 . . 1.456(3) yes
C10 H102 . . 1.001 no
C10 H101 . . 1.000 no
C10 C11 . . 1.528(4) yes
C11 H111 . . 1.000 no
C11 C21 . . 1.506(4) yes
C11 O12 . . 1.456(3) yes
O12 C13 . . 1.437(3) yes
C13 H131 . . 1.000 no
C13 C20 . . 1.533(4) yes
C13 C14 . . 1.508(4) yes
C14 O19 . . 1.197(3) yes
C14 O15 . . 1.328(3) yes
O15 C16 . . 1.475(4) yes
C16 H161 . . 1.002 no
C16 C18 . . 1.497(6) yes
C16 C17 . . 1.424(7) yes
C17 H173 . . 1.002 no
C17 H172 . . 0.998 no
C17 H171 . . 0.999 no
C18 H183 . . 1.002 no
C18 H182 . . 0.999 no
C18 H181 . . 0.999 no
C20 H202 . . 0.999 no
C20 H201 . . 1.002 no
C20 C21 . . 1.515(4) yes
C21 H211 . . 0.999 no
C21 O22 . . 1.433(4) yes
O22 H221 . . 0.78(5) no
C24 H242 . . 0.998 no
C24 H241 . . 1.000 no
C24 C25 . . 1.526(4) yes
C25 H251 . . 0.999 no
C25 O26 . . 1.431(3) yes
O26 H261 . . 0.85(4) no

loop_
_cod_related_entry_id
_cod_related_entry_database
_cod_related_entry_code
1 ChemSpider 21174687
